data_7132048
loop_
_publ_author_name
'Nagase, Mai'
'Nakano, Sachiko'
'Segawa, Yasutomo'

_publ_section_title
;
 Synthesis of penta- and hexa(3,4-thienylene): Size-dependent structural
 properties of cyclic oligothiophenes
;
_journal_name_full 'Chemical Communications'
_journal_paper_doi 10.1039/D3CC03508E
_journal_year 2023
_chemical_formula_moiety 'C24 H12 S6'
_chemical_formula_sum 'C24 H12 S6'
_chemical_formula_weight 492.70
_space_group_crystal_system monoclinic
_space_group_IT_number 15
_space_group_name_Hall '-I 2ya'
_space_group_name_H-M_alt 'I 1 2/a 1'
_atom_sites_solution_hydrogens geom
_atom_sites_solution_primary dual
_audit_creation_date 2023-07-14
_audit_creation_method
;
Olex2 1.3
(compiled 2020.11.12 svn.r5f609507 for OlexSys, GUI svn.r6408)
;
_audit_update_record
;
2023-07-14 deposited with the CCDC.	2023-08-23 downloaded from the CCDC.
;
_cell_angle_alpha 90
_cell_angle_beta 117.598(10)
_cell_angle_gamma 90
_cell_formula_units_Z 4
_cell_length_a 13.6292(10)
_cell_length_b 12.2216(5)
_cell_length_c 14.3297(12)
_cell_measurement_reflns_used 4333
_cell_measurement_temperature 123(2)
_cell_measurement_theta_max 30.0390
_cell_measurement_theta_min 3.7710
_cell_volume 2115.3(3)
_computing_cell_refinement 'CrysAlisPro 1.171.41.93a (Rigaku OD, 2020)'
_computing_data_collection 'CrysAlisPro 1.171.41.93a (Rigaku OD, 2020)'
_computing_data_reduction 'CrysAlisPro 1.171.41.93a (Rigaku OD, 2020)'
_computing_molecular_graphics 'Olex2 1.3 (Dolomanov et al., 2009)'
_computing_publication_material 'Olex2 1.3 (Dolomanov et al., 2009)'
_computing_structure_refinement 'SHELXL 2018/3 (Sheldrick, 2015)'
_computing_structure_solution 'SHELXT 2018/2 (Sheldrick, 2018)'
_diffrn_ambient_temperature 123(2)
_diffrn_detector 'Hybrid Pixel Array Detector'
_diffrn_detector_area_resol_mean 10.0000
_diffrn_detector_type HyPix
_diffrn_measured_fraction_theta_full 0.996
_diffrn_measured_fraction_theta_max 0.804
_diffrn_measurement_details
;
List of Runs (angles in degrees, time in seconds):

  # Type    Start    End  Width  t~exp~   \w     \q     \k     \f   Frames
#--------------------------------------------------------------------------
  1  \w     16.00  42.00   0.50    6.23    --    8.59-128.00-115.00   52
  2  \w     -9.00  32.00   0.50    6.23    --   -7.26 -99.00 -90.00   82
  3  \w    -28.00  67.00   0.50    6.23    --   -7.26  57.00  60.00  190
  4  \w     31.00  69.00   0.50    6.23    --    8.59-141.00  73.00   76
  5  \w    -28.00  25.00   0.50    6.23    --    8.59 -57.00-120.00  106
  6  \w    -57.00 -32.00   0.50    6.23    --    8.59 -57.00-120.00   50
;
_diffrn_measurement_device 'four-circle diffractometer'
_diffrn_measurement_device_type 'ROD, Synergy Custom system, HyPix'
_diffrn_measurement_method '\w scans'
_diffrn_orient_matrix_type 'CrysAlisPro convention (1999,Acta A55,543-557)'
_diffrn_orient_matrix_UB_11 -0.0242822000
_diffrn_orient_matrix_UB_12 0.0116563000
_diffrn_orient_matrix_UB_13 -0.0546721000
_diffrn_orient_matrix_UB_21 -0.0023801000
_diffrn_orient_matrix_UB_22 -0.0567709000
_diffrn_orient_matrix_UB_23 -0.0110724000
_diffrn_orient_matrix_UB_31 -0.0534269000
_diffrn_orient_matrix_UB_32 -0.0027560000
_diffrn_orient_matrix_UB_33 -0.0031304000
_diffrn_radiation_monochromator mirror
_diffrn_radiation_probe x-ray
_diffrn_radiation_type 'Mo K\a'
_diffrn_radiation_wavelength 0.71073
_diffrn_reflns_av_R_equivalents 0.0244
_diffrn_reflns_av_unetI/netI 0.0317
_diffrn_reflns_Laue_measured_fraction_full 0.996
_diffrn_reflns_Laue_measured_fraction_max 0.804
_diffrn_reflns_limit_h_max 17
_diffrn_reflns_limit_h_min -17
_diffrn_reflns_limit_k_max 16
_diffrn_reflns_limit_k_min -16
_diffrn_reflns_limit_l_max 19
_diffrn_reflns_limit_l_min -17
_diffrn_reflns_number 7772
_diffrn_reflns_point_group_measured_fraction_full 0.996
_diffrn_reflns_point_group_measured_fraction_max 0.804
_diffrn_reflns_theta_full 25.000
_diffrn_reflns_theta_max 29.889
_diffrn_reflns_theta_min 3.423
_diffrn_source 'Rotating-anode X-ray tube'
_diffrn_source_type 'Rigaku (Mo) X-ray Source'
_exptl_absorpt_coefficient_mu 0.657
_exptl_absorpt_correction_T_max 1.00000
_exptl_absorpt_correction_T_min 0.90789
_exptl_absorpt_correction_type multi-scan
_exptl_absorpt_process_details
;
CrysAlisPro 1.171.41.93a (Rigaku Oxford Diffraction, 2020)
Empirical absorption correction using spherical harmonics,
implemented in SCALE3 ABSPACK scaling algorithm.
;
_exptl_crystal_colour colourless
_exptl_crystal_colour_primary colourless
_exptl_crystal_density_diffrn 1.547
_exptl_crystal_description block
_exptl_crystal_F_000 1008
_exptl_crystal_size_max 0.2
_exptl_crystal_size_mid 0.1
_exptl_crystal_size_min 0.1
_refine_diff_density_max 0.857
_refine_diff_density_min -0.317
_refine_diff_density_rms 0.084
_refine_ls_extinction_method none
_refine_ls_goodness_of_fit_ref 1.030
_refine_ls_hydrogen_treatment constr
_refine_ls_matrix_type full
_refine_ls_number_parameters 136
_refine_ls_number_reflns 2457
_refine_ls_number_restraints 0
_refine_ls_restrained_S_all 1.030
_refine_ls_R_factor_all 0.0547
_refine_ls_R_factor_gt 0.0407
_refine_ls_shift/su_max 0.001
_refine_ls_shift/su_mean 0.000
_refine_ls_structure_factor_coef Fsqd
_refine_ls_weighting_details 'w=1/[\s^2^(Fo^2^)+(0.0627P)^2^+2.8304P] where P=(Fo^2^+2Fc^2^)/3'
_refine_ls_weighting_scheme calc
_refine_ls_wR_factor_gt 0.1036
_refine_ls_wR_factor_ref 0.1127
_reflns_Friedel_coverage 0.000
_reflns_number_gt 1920
_reflns_number_total 2457
_reflns_threshold_expression 'I > 2\s(I)'
_cod_data_source_file d3cc03508e3.cif
_cod_data_source_block sna_252_b_thf_pentane_1_3_autored
_cod_database_code 7132048
_shelx_shelxl_version_number 2018/3
_chemical_oxdiff_formula 'C H S'
_shelx_space_group_comment
;
The symmetry employed for this shelxl refinement is uniquely defined
by the following loop, which should always be used as a source of
symmetry information in preference to the above space-group names.
They are only intended as comments.
;
_reflns_odcompleteness_completeness 99.47
_reflns_odcompleteness_iscentric 1
_reflns_odcompleteness_theta 25.49
_olex2_refinement_description
;
1. Fixed Uiso
 At 1.2 times of:
  All C(H) groups
2.a Aromatic/amide H refined with riding coordinates:
 C6(H6), C7(H7), C11(H11), C10(H10), C3(H3), C2(H2)
;
_olex2_submission_special_instructions 'No special instructions were received'
_oxdiff_exptl_absorpt_empirical_details
;
Empirical correction (ABSPACK) includes:
- Absorption correction using spherical harmonics
- Frame scaling
;
_oxdiff_exptl_absorpt_empirical_full_max 1.123
_oxdiff_exptl_absorpt_empirical_full_min 0.922

loop_
_space_group_symop_operation_xyz
'x, y, z'
'-x+1/2, y, -z'
'x+1/2, y+1/2, z+1/2'
'-x+1, y+1/2, -z+1/2'
'-x, -y, -z'
'x-1/2, -y, z'
'-x+1/2, -y+1/2, -z+1/2'
'x, -y+1/2, z+1/2'

loop_
_atom_site_label
_atom_site_type_symbol
_atom_site_fract_x
_atom_site_fract_y
_atom_site_fract_z
_atom_site_U_iso_or_equiv
_atom_site_adp_type
_atom_site_occupancy
_atom_site_site_symmetry_order
_atom_site_calc_flag
_atom_site_refinement_flags_posn
_atom_site_refinement_flags_adp
_atom_site_refinement_flags_occupancy
_atom_site_disorder_assembly
_atom_site_disorder_group
S2 S 0.82508(4) 0.48408(4) 0.66117(4) 0.01977(16) Uani 1 1 d . . . . .
S3 S 0.82711(4) 1.01355(4) 0.65980(4) 0.01927(16) Uani 1 1 d . . . . .
S1 S 0.38496(5) 0.75132(4) 0.50156(5) 0.02298(17) Uani 1 1 d . . . . .
C8 C 0.79895(16) 0.69032(16) 0.62809(15) 0.0143(4) Uani 1 1 d . . . . .
C9 C 0.82304(16) 0.80733(16) 0.62845(15) 0.0139(4) Uani 1 1 d . . . . .
C4 C 0.58342(16) 0.70467(16) 0.53540(16) 0.0154(4) Uani 1 1 d . . . . .
C5 C 0.68945(16) 0.64446(16) 0.58255(15) 0.0148(4) Uani 1 1 d . . . . .
C12 C 0.89434(16) 0.85252(16) 0.58903(15) 0.0149(4) Uani 1 1 d . . . . .
C6 C 0.69308(17) 0.53310(17) 0.59438(16) 0.0175(4) Uani 1 1 d . . . . .
H6 H 0.629078 0.487992 0.568242 0.021 Uiso 1 1 calc R U . . .
C1 C 0.54549(16) 0.79230(17) 0.45866(17) 0.0161(4) Uani 1 1 d . . . . .
C7 C 0.87936(17) 0.61233(16) 0.67412(16) 0.0180(4) Uani 1 1 d . . . . .
H7 H 0.956420 0.627825 0.709190 0.022 Uiso 1 1 calc R U . . .
C11 C 0.90294(16) 0.96369(17) 0.60159(16) 0.0180(4) Uani 1 1 d . . . . .
H11 H 0.946169 1.008278 0.580376 0.022 Uiso 1 1 calc R U . . .
C10 C 0.78126(16) 0.88580(17) 0.66820(16) 0.0172(4) Uani 1 1 d . . . . .
H10 H 0.732437 0.870963 0.697109 0.021 Uiso 1 1 calc R U . . .
C3 C 0.50388(17) 0.67713(17) 0.56523(17) 0.0193(4) Uani 1 1 d . . . . .
H3 H 0.514223 0.622409 0.616061 0.023 Uiso 1 1 calc R U . . .
C2 C 0.43873(17) 0.82288(17) 0.43328(18) 0.0209(4) Uani 1 1 d . . . . .
H2 H 0.399126 0.877968 0.383069 0.025 Uiso 1 1 calc R U . . .

loop_
_atom_site_aniso_label
_atom_site_aniso_U_11
_atom_site_aniso_U_22
_atom_site_aniso_U_33
_atom_site_aniso_U_23
_atom_site_aniso_U_13
_atom_site_aniso_U_12
S2 0.0236(3) 0.0162(3) 0.0211(3) 0.00418(19) 0.0117(2) 0.00526(19)
S3 0.0203(3) 0.0164(3) 0.0222(3) -0.00539(19) 0.0108(2) -0.00235(19)
S1 0.0178(3) 0.0203(3) 0.0372(4) -0.0005(2) 0.0180(3) -0.00001(19)
C8 0.0160(9) 0.0166(10) 0.0122(9) 0.0011(7) 0.0081(8) 0.0005(7)
C9 0.0129(9) 0.0149(10) 0.0119(9) -0.0001(7) 0.0040(8) -0.0008(7)
C4 0.0161(9) 0.0135(9) 0.0175(10) -0.0035(7) 0.0085(8) -0.0018(7)
C5 0.0175(10) 0.0158(10) 0.0137(9) -0.0014(7) 0.0095(8) -0.0010(7)
C12 0.0128(9) 0.0164(9) 0.0134(9) 0.0004(7) 0.0043(8) -0.0003(7)
C6 0.0194(10) 0.0171(10) 0.0177(10) -0.0022(8) 0.0099(9) -0.0015(8)
C1 0.0154(10) 0.0146(9) 0.0200(11) -0.0022(8) 0.0098(9) 0.0005(7)
C7 0.0183(10) 0.0176(10) 0.0181(10) 0.0030(8) 0.0085(9) 0.0007(8)
C11 0.0168(10) 0.0183(10) 0.0207(11) -0.0010(8) 0.0101(9) -0.0023(8)
C10 0.0166(10) 0.0197(10) 0.0161(10) -0.0021(8) 0.0084(9) -0.0026(8)
C3 0.0185(10) 0.0161(10) 0.0249(11) -0.0017(8) 0.0115(9) -0.0031(8)
C2 0.0190(10) 0.0176(10) 0.0293(12) 0.0010(9) 0.0138(9) 0.0016(8)

loop_
_atom_type_symbol
_atom_type_description
_atom_type_scat_dispersion_real
_atom_type_scat_dispersion_imag
_atom_type_scat_source
C C 0.0033 0.0016 'International Tables Vol C Tables 4.2.6.8 and 6.1.1.4'
H H 0.0000 0.0000 'International Tables Vol C Tables 4.2.6.8 and 6.1.1.4'
S S 0.1246 0.1234 'International Tables Vol C Tables 4.2.6.8 and 6.1.1.4'

loop_
_geom_angle_atom_site_label_1
_geom_angle_atom_site_label_2
_geom_angle_atom_site_label_3
_geom_angle
_geom_angle_site_symmetry_1
_geom_angle_site_symmetry_3
_geom_angle_publ_flag
C7 S2 C6 91.70(10) . . ?
C10 S3 C11 91.85(10) . . ?
C3 S1 C2 91.43(10) . . ?
C5 C8 C9 124.44(18) . . ?
C7 C8 C9 123.31(18) . . ?
C7 C8 C5 112.23(18) . . ?
C12 C9 C8 124.24(17) . . ?
C10 C9 C8 123.34(17) . . ?
C10 C9 C12 112.41(18) . . ?
C1 C4 C5 130.18(17) . . ?
C3 C4 C5 118.67(18) . . ?
C3 C4 C1 111.15(18) . . ?
C8 C5 C4 127.13(18) . . ?
C6 C5 C8 111.15(18) . . ?
C6 C5 C4 121.56(18) . . ?
C9 C12 C1 127.41(17) . 2_656 ?
C11 C12 C9 111.16(17) . . ?
C11 C12 C1 121.42(17) . 2_656 ?
S2 C6 H6 123.6 . . ?
C5 C6 S2 112.73(16) . . ?
C5 C6 H6 123.6 . . ?
C4 C1 C12 129.63(17) . 2_656 ?
C2 C1 C4 111.27(18) . . ?
C2 C1 C12 119.04(19) . 2_656 ?
S2 C7 H7 123.9 . . ?
C8 C7 S2 112.16(15) . . ?
C8 C7 H7 123.9 . . ?
S3 C11 H11 123.7 . . ?
C12 C11 S3 112.53(15) . . ?
C12 C11 H11 123.7 . . ?
S3 C10 H10 124.0 . . ?
C9 C10 S3 112.05(15) . . ?
C9 C10 H10 124.0 . . ?
S1 C3 H3 123.4 . . ?
C4 C3 S1 113.14(16) . . ?
C4 C3 H3 123.4 . . ?
S1 C2 H2 123.5 . . ?
C1 C2 S1 112.98(17) . . ?
C1 C2 H2 123.5 . . ?

loop_
_geom_bond_atom_site_label_1
_geom_bond_atom_site_label_2
_geom_bond_distance
_geom_bond_site_symmetry_2
_geom_bond_publ_flag
S2 C6 1.708(2) . ?
S2 C7 1.706(2) . ?
S3 C11 1.713(2) . ?
S3 C10 1.707(2) . ?
S1 C3 1.706(2) . ?
S1 C2 1.710(2) . ?
C8 C9 1.467(3) . ?
C8 C5 1.437(3) . ?
C8 C7 1.369(3) . ?
C9 C12 1.441(3) . ?
C9 C10 1.367(3) . ?
C4 C5 1.477(3) . ?
C4 C1 1.448(3) . ?
C4 C3 1.379(3) . ?
C5 C6 1.370(3) . ?
C12 C1 1.483(3) 2_656 ?
C12 C11 1.368(3) . ?
C6 H6 0.9500 . ?
C1 C2 1.378(3) . ?
C7 H7 0.9500 . ?
C11 H11 0.9500 . ?
C10 H10 0.9500 . ?
C3 H3 0.9500 . ?
C2 H2 0.9500 . ?

loop_
_geom_torsion_atom_site_label_1
_geom_torsion_atom_site_label_2
_geom_torsion_atom_site_label_3
_geom_torsion_atom_site_label_4
_geom_torsion
_geom_torsion_site_symmetry_1
_geom_torsion_site_symmetry_2
_geom_torsion_site_symmetry_3
_geom_torsion_site_symmetry_4
_geom_torsion_publ_flag
C8 C9 C12 C1 0.5(3) . . . 2_656 ?
C8 C9 C12 C11 -178.78(19) . . . . ?
C8 C9 C10 S3 178.60(15) . . . . ?
C8 C5 C6 S2 1.2(2) . . . . ?
C9 C8 C5 C4 -4.4(3) . . . . ?
C9 C8 C5 C6 -179.92(17) . . . . ?
C9 C8 C7 S2 179.58(15) . . . . ?
C9 C12 C11 S3 0.1(2) . . . . ?
C4 C5 C6 S2 -174.55(14) . . . . ?
C4 C1 C2 S1 1.5(2) . . . . ?
C5 C8 C9 C12 -125.9(2) . . . . ?
C5 C8 C9 C10 55.2(3) . . . . ?
C5 C8 C7 S2 1.2(2) . . . . ?
C5 C4 C1 C12 -5.1(4) . . . 2_656 ?
C5 C4 C1 C2 177.9(2) . . . . ?
C5 C4 C3 S1 -178.39(15) . . . . ?
C12 C9 C10 S3 -0.4(2) . . . . ?
C12 C1 C2 S1 -175.91(15) 2_656 . . . ?
C6 S2 C7 C8 -0.41(16) . . . . ?
C1 C4 C5 C8 48.6(3) . . . . ?
C1 C4 C5 C6 -136.3(2) . . . . ?
C1 C4 C3 S1 1.4(2) . . . . ?
C1 C12 C11 S3 -179.26(15) 2_656 . . . ?
C7 S2 C6 C5 -0.50(16) . . . . ?
C7 C8 C9 C12 55.8(3) . . . . ?
C7 C8 C9 C10 -123.0(2) . . . . ?
C7 C8 C5 C4 173.95(18) . . . . ?
C7 C8 C5 C6 -1.5(2) . . . . ?
C11 S3 C10 C9 0.38(17) . . . . ?
C10 S3 C11 C12 -0.26(17) . . . . ?
C10 C9 C12 C1 179.50(19) . . . 2_656 ?
C10 C9 C12 C11 0.2(3) . . . . ?
C3 S1 C2 C1 -0.62(18) . . . . ?
C3 C4 C5 C8 -131.7(2) . . . . ?
C3 C4 C5 C6 43.4(3) . . . . ?
C3 C4 C1 C12 175.23(19) . . . 2_656 ?
C3 C4 C1 C2 -1.8(3) . . . . ?
C2 S1 C3 C4 -0.47(17) . . . . ?
